data_4079028
loop_
_publ_author_name
'Semproni, Scott P.'
'Milsmann, Carsten'
'Chirik, Paul J.'

_publ_section_title
;
 Side-on Dinitrogen Complexes of Titanocenes with Disubstituted
 Cyclopentadienyl Ligands: Synthesis, Structure, and Spectroscopic
 Characterization
;
_journal_issue 9
_journal_name_full Organometallics
_journal_page_first 3672
_journal_paper_doi 10.1021/om300156z
_journal_volume 31
_journal_year 2012
_chemical_formula_sum 'C50 H62 B O Ti'
_chemical_formula_weight 737.71
_chemical_name_systematic
;
 ?
;
_space_group_IT_number 14
_symmetry_cell_setting monoclinic
_symmetry_space_group_name_Hall '-P 2yn'
_symmetry_space_group_name_H-M 'P 1 21/n 1'
_atom_sites_solution_hydrogens geom
_atom_sites_solution_primary direct
_atom_sites_solution_secondary difmap
_audit_creation_method SHELXL-97
_cell_angle_alpha 90.000
_cell_angle_beta 96.143(5)
_cell_angle_gamma 90.000
_cell_formula_units_Z 4
_cell_length_a 11.073(5)
_cell_length_b 31.309(5)
_cell_length_c 12.392(5)
_cell_measurement_reflns_used 9615
_cell_measurement_temperature 100(2)
_cell_measurement_theta_max 65.72
_cell_measurement_theta_min 2.82
_cell_volume 4271(3)
_computing_cell_refinement 'Bruker SAINT'
_computing_data_collection 'Bruker APEX2'
_computing_data_reduction 'Bruker SAINT'
_computing_molecular_graphics 'ORTEP3 (Farraguia, 1997)'
_computing_structure_refinement 'SHELXL-97 (Sheldrick, 2008)'
_computing_structure_solution 'SIR92 (Giacavazzo, 1993)'
_diffrn_ambient_temperature 100(2)
_diffrn_measured_fraction_theta_full 'ACTA 50'
_diffrn_measured_fraction_theta_max 0.958
_diffrn_measurement_device_type 'Bruker APEX II CCD'
_diffrn_measurement_method 'phi and omega scans'
_diffrn_radiation_monochromator graphite
_diffrn_radiation_source 'fine-focus sealed tube'
_diffrn_radiation_type CuK\a
_diffrn_radiation_wavelength 1.54184
_diffrn_reflns_av_R_equivalents 0.0235
_diffrn_reflns_av_sigmaI/netI 0.0231
_diffrn_reflns_limit_h_max 10
_diffrn_reflns_limit_h_min -12
_diffrn_reflns_limit_k_max 36
_diffrn_reflns_limit_k_min -29
_diffrn_reflns_limit_l_max 13
_diffrn_reflns_limit_l_min -14
_diffrn_reflns_number 27152
_diffrn_reflns_theta_full 'ACTA 50'
_diffrn_reflns_theta_max 65.74
_diffrn_reflns_theta_min 2.82
_exptl_absorpt_coefficient_mu 1.946
_exptl_absorpt_correction_T_max 0.7526
_exptl_absorpt_correction_T_min 0.5904
_exptl_absorpt_correction_type multi-scan
_exptl_absorpt_process_details 'SADABS V2008/1 (Bruker AXS)'
_exptl_crystal_colour blue
_exptl_crystal_density_diffrn 1.147
_exptl_crystal_density_method 'not measured'
_exptl_crystal_description rod
_exptl_crystal_F_000 1588
_exptl_crystal_size_max 0.363
_exptl_crystal_size_mid 0.097
_exptl_crystal_size_min 0.094
_refine_diff_density_max 0.614
_refine_diff_density_min -0.382
_refine_diff_density_rms 0.042
_refine_ls_extinction_method none
_refine_ls_goodness_of_fit_ref 0.972
_refine_ls_hydrogen_treatment mixed
_refine_ls_matrix_type full
_refine_ls_number_parameters 581
_refine_ls_number_reflns 7100
_refine_ls_number_restraints 2
_refine_ls_restrained_S_all 0.976
_refine_ls_R_factor_all 0.0509
_refine_ls_R_factor_gt 0.0467
_refine_ls_shift/su_max 0.010
_refine_ls_shift/su_mean 0.000
_refine_ls_structure_factor_coef Fsqd
_refine_ls_weighting_details 'calc w=1/[\s^2^(Fo^2^)+(0.0505P)^2^+3.8570P] where P=(Fo^2^+2Fc^2^)/3'
_refine_ls_weighting_scheme calc
_refine_ls_wR_factor_gt 0.1130
_refine_ls_wR_factor_ref 0.1166
_reflns_number_gt 6504
_reflns_number_total 7100
_reflns_threshold_expression >2\s(I)
_cod_data_source_file om300156z_si_003.cif
_cod_data_source_block sps46
_cod_depositor_comments
;
The following automatic conversions were performed:

'_symmetry_cell_setting' value 'Monoclinic' changed to 'monoclinic'
according to /home/saulius/struct/CIF-dictionaries/cif_core.dic
dictionary named 'cif_core.dic' version 2.4.2 from 2011-04-26.

Automatic conversion script
Id: cif_fix_values 1891 2012-01-12 08:04:46Z andrius 
;
_cod_original_sg_symbol_H-M P2(1)/n
_cod_database_code 4079028

loop_
_symmetry_equiv_pos_as_xyz
'x, y, z'
'-x+1/2, y+1/2, -z+1/2'
'-x, -y, -z'
'x-1/2, -y-1/2, z-1/2'

loop_
_atom_site_label
_atom_site_type_symbol
_atom_site_fract_x
_atom_site_fract_y
_atom_site_fract_z
_atom_site_U_iso_or_equiv
_atom_site_adp_type
_atom_site_occupancy
_atom_site_symmetry_multiplicity
_atom_site_calc_flag
_atom_site_refinement_flags
_atom_site_disorder_assembly
_atom_site_disorder_group
C3 C 0.3629(2) 0.14580(8) 0.61969(18) 0.0436(4) Uani 1 1 d D . .
C5 C 0.2815(2) 0.07730(8) 0.60578(18) 0.0436(4) Uani 1 1 d . . .
C11 C 0.4204(4) 0.22207(11) 0.6265(3) 0.0773(10) Uani 1 1 d D . .
C12 C 0.0015(2) 0.14856(7) 0.6316(2) 0.0464(6) Uani 1 1 d . . .
C13 C 0.0726(2) 0.18590(7) 0.6561(2) 0.0481(6) Uani 1 1 d . A .
H13 H 0.0972 0.2054 0.6038 0.058 Uiso 1 1 calc R . .
C14 C 0.1012(2) 0.18978(7) 0.7697(2) 0.0476(6) Uani 1 1 d . . .
C15 C 0.0495(2) 0.15371(7) 0.8157(2) 0.0453(5) Uani 1 1 d . A .
H15 H 0.0546 0.1474 0.8910 0.054 Uiso 1 1 calc R . .
C16 C -0.0109(2) 0.12861(7) 0.7322(2) 0.0419(5) Uani 1 1 d . A .
H16 H -0.0529 0.1027 0.7419 0.050 Uiso 1 1 calc R . .
C18A C -0.1331(5) 0.17279(16) 0.4677(4) 0.0770(15) Uani 0.773(6) 1 d P A 1
H18A H -0.1640 0.1660 0.3926 0.115 Uiso 0.773(6) 1 calc PR A 1
H18B H -0.0861 0.1994 0.4693 0.115 Uiso 0.773(6) 1 calc PR A 1
H18C H -0.2014 0.1763 0.5111 0.115 Uiso 0.773(6) 1 calc PR A 1
C17A C -0.0522(4) 0.13676(15) 0.5143(4) 0.0491(11) Uani 0.773(6) 1 d P A 1
H17A H 0.0164 0.1334 0.4686 0.059 Uiso 0.773(6) 1 calc PR A 1
C19A C -0.1208(3) 0.09548(11) 0.5129(3) 0.0564(10) Uani 0.773(6) 1 d P A 1
H19A H -0.0662 0.0726 0.5421 0.085 Uiso 0.773(6) 1 calc PR A 1
H19B H -0.1528 0.0885 0.4382 0.085 Uiso 0.773(6) 1 calc PR A 1
H19C H -0.1883 0.0982 0.5576 0.085 Uiso 0.773(6) 1 calc PR A 1
C19B C -0.2296(9) 0.1383(4) 0.5705(8) 0.047(2) Uani 0.227(6) 1 d P A 2
H19D H -0.2439 0.1207 0.6331 0.071 Uiso 0.227(6) 1 calc PR A 2
H19E H -0.2784 0.1275 0.5056 0.071 Uiso 0.227(6) 1 calc PR A 2
H19F H -0.2527 0.1679 0.5838 0.071 Uiso 0.227(6) 1 calc PR A 2
C17B C -0.0923(13) 0.1365(4) 0.5529(11) 0.040(3) Uani 0.227(6) 1 d P A 2
H17B H -0.0759 0.1060 0.5363 0.048 Uiso 0.227(6) 1 calc PR A 2
C18B C -0.0719(12) 0.1612(4) 0.4492(10) 0.047(2) Uani 0.227(6) 1 d P A 2
H18D H -0.0948 0.1912 0.4574 0.071 Uiso 0.227(6) 1 calc PR A 2
H18E H -0.1219 0.1487 0.3872 0.071 Uiso 0.227(6) 1 calc PR A 2
H18F H 0.0140 0.1595 0.4370 0.071 Uiso 0.227(6) 1 calc PR A 2
C20 C 0.1647(4) 0.22741(9) 0.8296(2) 0.0763(9) Uani 1 1 d . A .
H20 H 0.2492 0.2200 0.8149 0.092 Uiso 1 1 calc R B 1
C21 C 0.1830(3) 0.22175(9) 0.9500(2) 0.0603(7) Uani 1 1 d . . .
H21A H 0.2238 0.2470 0.9834 0.091 Uiso 1 1 calc R A .
H21B H 0.2331 0.1964 0.9678 0.091 Uiso 1 1 calc R . .
H21C H 0.1040 0.2181 0.9778 0.091 Uiso 1 1 calc R . .
C22A C 0.1605(9) 0.2663(2) 0.7843(6) 0.068(3) Uani 0.375(7) 1 d P A 1
H22A H 0.2211 0.2847 0.8244 0.101 Uiso 0.375(7) 1 calc PR A 1
H22B H 0.0794 0.2785 0.7867 0.101 Uiso 0.375(7) 1 calc PR A 1
H22C H 0.1780 0.2640 0.7086 0.101 Uiso 0.375(7) 1 calc PR A 1
C22B C 0.0582(6) 0.26633(15) 0.8120(4) 0.0763(9) Uani 0.625(7) 1 d P A 2
H22D H 0.0903 0.2926 0.8471 0.114 Uiso 0.625(7) 1 calc PR A 2
H22E H -0.0146 0.2574 0.8445 0.114 Uiso 0.625(7) 1 calc PR A 2
H22F H 0.0373 0.2715 0.7343 0.114 Uiso 0.625(7) 1 calc PR A 2
C23 C 0.1914(2) 0.06430(10) 0.9174(2) 0.0605(7) Uani 1 1 d . A .
H23A H 0.2053 0.0355 0.8880 0.073 Uiso 1 1 calc R . .
H23B H 0.1030 0.0701 0.9095 0.073 Uiso 1 1 calc R . .
C24 C 0.2429(2) 0.06716(9) 1.0353(2) 0.0556(7) Uani 1 1 d . . .
H24A H 0.2904 0.0412 1.0571 0.067 Uiso 1 1 calc R . .
H24B H 0.1768 0.0701 1.0825 0.067 Uiso 1 1 calc R . .
C25 C 0.3243(2) 0.10646(7) 1.04416(19) 0.0426(5) Uani 1 1 d . . .
H25A H 0.2790 0.1321 1.0637 0.051 Uiso 1 1 calc R . .
H25B H 0.3953 0.1022 1.0988 0.051 Uiso 1 1 calc R . .
C26 C 0.36255(19) 0.11032(8) 0.93180(18) 0.0431(5) Uani 1 1 d . A .
H26A H 0.3847 0.1402 0.9162 0.052 Uiso 1 1 calc R . .
H26B H 0.4328 0.0916 0.9230 0.052 Uiso 1 1 calc R . .
C27 C 0.77985(17) 0.08000(6) 0.94241(15) 0.0282(4) Uani 1 1 d . . .
C28 C 0.87485(17) 0.05042(6) 0.94386(15) 0.0290(4) Uani 1 1 d . . .
H28 H 0.9323 0.0490 1.0064 0.035 Uiso 1 1 calc R . .
C29 C 0.88875(18) 0.02307(6) 0.85757(16) 0.0315(4) Uani 1 1 d . . .
H29 H 0.9549 0.0036 0.8622 0.038 Uiso 1 1 calc R . .
C30 C 0.80698(18) 0.02407(6) 0.76516(16) 0.0326(4) Uani 1 1 d . . .
H30 H 0.8161 0.0054 0.7061 0.039 Uiso 1 1 calc R . .
C31 C 0.71127(18) 0.05286(7) 0.76025(16) 0.0335(4) Uani 1 1 d . . .
H31 H 0.6540 0.0540 0.6975 0.040 Uiso 1 1 calc R . .
C32 C 0.69910(18) 0.07999(7) 0.84673(16) 0.0325(4) Uani 1 1 d . . .
H32 H 0.6331 0.0995 0.8412 0.039 Uiso 1 1 calc R . .
C33 C 0.69883(17) 0.15646(6) 0.99800(16) 0.0308(4) Uani 1 1 d . . .
C34 C 0.75202(19) 0.17829(7) 0.91597(17) 0.0368(5) Uani 1 1 d . . .
H34 H 0.8213 0.1660 0.8890 0.044 Uiso 1 1 calc R . .
C35 C 0.7084(2) 0.21684(7) 0.87242(18) 0.0419(5) Uani 1 1 d . . .
H35 H 0.7487 0.2305 0.8180 0.050 Uiso 1 1 calc R . .
C36 C 0.6062(2) 0.23545(7) 0.90809(18) 0.0422(5) Uani 1 1 d . . .
H36 H 0.5754 0.2618 0.8784 0.051 Uiso 1 1 calc R . .
C37 C 0.5504(2) 0.21483(7) 0.98767(19) 0.0410(5) Uani 1 1 d . . .
H37 H 0.4798 0.2269 1.0126 0.049 Uiso 1 1 calc R . .
C38 C 0.59653(18) 0.17646(6) 1.03193(17) 0.0355(5) Uani 1 1 d . . .
H38 H 0.5567 0.1634 1.0875 0.043 Uiso 1 1 calc R . .
C39 C 0.88571(18) 0.11869(6) 1.12316(15) 0.0299(4) Uani 1 1 d . . .
C40 C 0.95648(18) 0.15567(7) 1.12192(16) 0.0335(4) Uani 1 1 d . . .
H40 H 0.9276 0.1786 1.0761 0.040 Uiso 1 1 calc R . .
C41 C 1.06767(19) 0.16020(7) 1.18522(17) 0.0384(5) Uani 1 1 d . . .
H41 H 1.1125 0.1859 1.1818 0.046 Uiso 1 1 calc R . .
C42 C 1.11321(19) 0.12759(7) 1.25282(16) 0.0377(5) Uani 1 1 d . . .
H42 H 1.1896 0.1304 1.2950 0.045 Uiso 1 1 calc R . .
C43 C 1.04502(19) 0.09058(7) 1.25775(16) 0.0363(5) Uani 1 1 d . . .
H43 H 1.0744 0.0678 1.3041 0.044 Uiso 1 1 calc R . .
C44 C 0.93393(18) 0.08675(7) 1.19498(16) 0.0329(4) Uani 1 1 d . . .
H44 H 0.8883 0.0613 1.2009 0.040 Uiso 1 1 calc R . .
C45 C 0.66406(17) 0.08620(6) 1.12114(16) 0.0309(4) Uani 1 1 d . . .
C46 C 0.60702(18) 0.04716(6) 1.09394(17) 0.0333(4) Uani 1 1 d . . .
H46 H 0.6220 0.0337 1.0279 0.040 Uiso 1 1 calc R . .
C47 C 0.5295(2) 0.02719(7) 1.15924(18) 0.0404(5) Uani 1 1 d . . .
H47 H 0.4935 0.0006 1.1377 0.048 Uiso 1 1 calc R . .
C48 C 0.5047(2) 0.04588(8) 1.25536(18) 0.0458(6) Uani 1 1 d . . .
H48 H 0.4502 0.0327 1.2994 0.055 Uiso 1 1 calc R . .
C49 C 0.5607(2) 0.08424(8) 1.28651(18) 0.0454(6) Uani 1 1 d . . .
H49 H 0.5457 0.0973 1.3530 0.054 Uiso 1 1 calc R . .
C50 C 0.63853(19) 0.10360(7) 1.22091(17) 0.0383(5) Uani 1 1 d . . .
H50 H 0.6763 0.1297 1.2443 0.046 Uiso 1 1 calc R . .
Ti1 Ti 0.19738(3) 0.128170(12) 0.71520(3) 0.03298(12) Uani 1 1 d . A .
O1 O 0.25577(14) 0.09681(6) 0.86052(13) 0.0537(5) Uani 1 1 d . . .
B1 B 0.7564(2) 0.11087(7) 1.04627(18) 0.0301(5) Uani 1 1 d . . .
C6A C 0.2697(4) 0.02843(12) 0.6198(3) 0.0428(13) Uani 0.681(9) 1 d P C 1
H6A H 0.3091 0.0204 0.6934 0.051 Uiso 0.681(9) 1 calc PR C 1
C7A C 0.3366(7) 0.0055(2) 0.5342(5) 0.0508(14) Uani 0.681(9) 1 d P C 1
H7A1 H 0.3011 0.0140 0.4615 0.076 Uiso 0.681(9) 1 calc PR C 1
H7A2 H 0.3288 -0.0254 0.5427 0.076 Uiso 0.681(9) 1 calc PR C 1
H7A3 H 0.4227 0.0135 0.5438 0.076 Uiso 0.681(9) 1 calc PR C 1
C8A C 0.1358(7) 0.0150(2) 0.6115(6) 0.0571(17) Uani 0.681(9) 1 d P C 1
H8A1 H 0.0950 0.0304 0.6661 0.086 Uiso 0.681(9) 1 calc PR C 1
H8A2 H 0.1304 -0.0158 0.6242 0.086 Uiso 0.681(9) 1 calc PR C 1
H8A3 H 0.0965 0.0219 0.5390 0.086 Uiso 0.681(9) 1 calc PR C 1
C6B C 0.2088(8) 0.0384(3) 0.5657(7) 0.041(3) Uani 0.319(9) 1 d P C 2
H6B H 0.1394 0.0478 0.5128 0.050 Uiso 0.319(9) 1 calc PR C 2
C8B C 0.1602(12) 0.0149(5) 0.6559(10) 0.041(3) Uani 0.319(9) 1 d P C 2
H8B1 H 0.1235 -0.0119 0.6283 0.062 Uiso 0.319(9) 1 calc PR C 2
H8B2 H 0.0985 0.0324 0.6860 0.062 Uiso 0.319(9) 1 calc PR C 2
H8B3 H 0.2264 0.0089 0.7128 0.062 Uiso 0.319(9) 1 calc PR C 2
C7B C 0.2946(12) 0.0119(5) 0.5068(11) 0.045(3) Uani 0.319(9) 1 d P C 2
H7B1 H 0.3679 0.0057 0.5558 0.068 Uiso 0.319(9) 1 calc PR C 2
H7B2 H 0.3169 0.0278 0.4437 0.068 Uiso 0.319(9) 1 calc PR C 2
H7B3 H 0.2548 -0.0149 0.4826 0.068 Uiso 0.319(9) 1 calc PR C 2
C9A C 0.4594(3) 0.17964(11) 0.6585(3) 0.0424(9) Uani 0.702(4) 1 d P D 1
H9A H 0.4728 0.1786 0.7396 0.051 Uiso 0.702(4) 1 calc PR D 1
C10A C 0.5797(3) 0.16969(13) 0.6141(3) 0.0516(10) Uani 0.702(4) 1 d P D 1
H10A H 0.5665 0.1675 0.5348 0.077 Uiso 0.702(4) 1 calc PR D 1
H10B H 0.6118 0.1426 0.6444 0.077 Uiso 0.702(4) 1 calc PR D 1
H10C H 0.6380 0.1926 0.6345 0.077 Uiso 0.702(4) 1 calc PR D 1
C10B C 0.4234(8) 0.1916(3) 0.4568(8) 0.064(3) Uani 0.298(4) 1 d P D 2
H10D H 0.4336 0.2209 0.4316 0.095 Uiso 0.298(4) 1 calc PR D 2
H10E H 0.3701 0.1759 0.4024 0.095 Uiso 0.298(4) 1 calc PR D 2
H10F H 0.5027 0.1775 0.4677 0.095 Uiso 0.298(4) 1 calc PR D 2
C9B C 0.3663(7) 0.1924(2) 0.5647(8) 0.055(3) Uani 0.298(4) 1 d PD D 2
H9B H 0.2800 0.2017 0.5473 0.066 Uiso 0.298(4) 1 calc PR D 2
C4A C 0.3808(3) 0.10100(13) 0.6634(3) 0.0339(9) Uani 0.697(6) 1 d P A 1
H4A H 0.4425 0.0908 0.7162 0.041 Uiso 0.697(6) 1 calc PR A 1
C4B C 0.4064(8) 0.1274(3) 0.6888(7) 0.0436(4) Uani 0.303(6) 1 d P A 2
H4B H 0.4663 0.1387 0.7419 0.052 Uiso 0.303(6) 1 calc PR A 2
C4C C 0.3622(9) 0.0851(3) 0.6891(8) 0.0436(4) Uani 0.303(6) 1 d P A 2
H4C H 0.3879 0.0646 0.7433 0.052 Uiso 0.303(6) 1 calc PR A 2
C1B C 0.2191(4) 0.10368(14) 0.5365(2) 0.0379(12) Uani 0.693(9) 1 d P A 1
H1B H 0.1509 0.0959 0.4874 0.045 Uiso 0.693(9) 1 calc PR A 1
C1C C 0.2700(3) 0.14521(15) 0.5470(2) 0.0408(12) Uani 0.693(9) 1 d P A 1
H1C H 0.2399 0.1694 0.5062 0.049 Uiso 0.693(9) 1 calc PR A 1
C1A C 0.2590(10) 0.1216(4) 0.5483(8) 0.0436(4) Uani 0.307(9) 1 d P A 2
H1A H 0.2019 0.1307 0.4902 0.052 Uiso 0.307(9) 1 calc PR A 2
H18Y H 0.473(3) 0.2450(11) 0.647(2) 0.073(9) Uiso 1 1 d . . .
H18X H 0.409(4) 0.2206(14) 0.5483(9) 0.121(15) Uiso 1 1 d D . .
H18Z H 0.357(6) 0.2296(18) 0.673(5) 0.18(2) Uiso 1 1 d . . .

loop_
_atom_site_aniso_label
_atom_site_aniso_U_11
_atom_site_aniso_U_22
_atom_site_aniso_U_33
_atom_site_aniso_U_23
_atom_site_aniso_U_13
_atom_site_aniso_U_12
C3 0.0450(9) 0.0539(10) 0.0338(8) -0.0002(7) 0.0122(7) -0.0162(7)
C5 0.0450(9) 0.0539(10) 0.0338(8) -0.0002(7) 0.0122(7) -0.0162(7)
C11 0.099(3) 0.0549(18) 0.084(2) -0.0012(17) 0.039(2) -0.0316(19)
C12 0.0404(13) 0.0406(12) 0.0550(14) 0.0039(11) -0.0094(10) 0.0043(10)
C13 0.0572(15) 0.0347(12) 0.0508(14) 0.0103(10) -0.0011(11) 0.0012(10)
C14 0.0574(15) 0.0368(12) 0.0500(14) -0.0038(10) 0.0123(11) -0.0042(10)
C15 0.0481(14) 0.0420(13) 0.0482(13) 0.0003(10) 0.0172(10) -0.0021(10)
C16 0.0286(12) 0.0351(12) 0.0624(15) -0.0006(10) 0.0069(10) 0.0008(8)
C18A 0.062(3) 0.085(3) 0.076(3) 0.034(3) -0.025(2) -0.031(2)
C17A 0.031(2) 0.083(3) 0.033(2) -0.006(2) 0.0018(15) -0.0015(18)
C19A 0.051(2) 0.059(2) 0.056(2) -0.0160(16) -0.0111(15) 0.0049(16)
C19B 0.035(5) 0.064(5) 0.043(4) 0.019(4) 0.004(3) 0.015(4)
C17B 0.041(8) 0.048(6) 0.029(7) 0.008(5) -0.002(5) 0.012(5)
C18B 0.035(5) 0.064(5) 0.043(4) 0.019(4) 0.004(3) 0.015(4)
C20 0.127(3) 0.0455(13) 0.0608(16) -0.0147(11) 0.0294(16) -0.0241(14)
C21 0.0636(17) 0.0502(15) 0.0641(17) -0.0106(13) -0.0074(13) 0.0038(12)
C22A 0.104(8) 0.051(4) 0.042(4) 0.013(3) -0.022(4) -0.029(4)
C22B 0.127(3) 0.0455(13) 0.0608(16) -0.0147(11) 0.0294(16) -0.0241(14)
C23 0.0477(15) 0.0721(18) 0.0597(16) 0.0310(14) -0.0041(12) -0.0177(13)
C24 0.0490(15) 0.0732(18) 0.0451(14) 0.0143(12) 0.0075(11) -0.0191(13)
C25 0.0367(12) 0.0457(13) 0.0469(13) 0.0080(10) 0.0115(10) 0.0027(9)
C26 0.0262(11) 0.0582(14) 0.0438(13) 0.0128(11) -0.0008(9) -0.0066(10)
C27 0.0238(10) 0.0309(10) 0.0301(10) 0.0006(8) 0.0042(7) -0.0025(7)
C28 0.0274(10) 0.0318(10) 0.0273(10) 0.0027(8) 0.0010(7) -0.0020(8)
C29 0.0289(10) 0.0299(10) 0.0364(11) 0.0005(8) 0.0063(8) 0.0013(8)
C30 0.0345(11) 0.0323(10) 0.0316(10) -0.0063(8) 0.0062(8) -0.0032(8)
C31 0.0294(11) 0.0397(11) 0.0304(10) -0.0030(9) -0.0015(8) -0.0029(8)
C32 0.0238(10) 0.0376(11) 0.0356(11) -0.0031(9) 0.0011(8) 0.0027(8)
C33 0.0289(10) 0.0331(10) 0.0294(10) -0.0067(8) -0.0013(8) -0.0019(8)
C34 0.0353(12) 0.0416(12) 0.0335(11) -0.0015(9) 0.0034(8) 0.0042(9)
C35 0.0502(14) 0.0413(12) 0.0334(11) 0.0015(9) 0.0006(9) -0.0007(10)
C36 0.0476(13) 0.0314(11) 0.0449(13) -0.0040(9) -0.0072(10) 0.0042(9)
C37 0.0355(12) 0.0348(11) 0.0521(13) -0.0110(10) 0.0011(10) 0.0041(9)
C38 0.0325(11) 0.0327(11) 0.0416(12) -0.0082(9) 0.0056(9) -0.0027(8)
C39 0.0286(10) 0.0361(11) 0.0255(9) -0.0045(8) 0.0057(8) 0.0003(8)
C40 0.0328(11) 0.0365(11) 0.0311(10) -0.0009(8) 0.0031(8) -0.0023(8)
C41 0.0349(12) 0.0472(13) 0.0333(11) -0.0033(9) 0.0045(9) -0.0110(9)
C42 0.0287(11) 0.0567(14) 0.0270(10) -0.0043(9) -0.0002(8) -0.0041(9)
C43 0.0369(12) 0.0452(12) 0.0264(10) 0.0010(9) 0.0013(8) 0.0040(9)
C44 0.0331(11) 0.0372(11) 0.0286(10) -0.0035(8) 0.0033(8) -0.0022(8)
C45 0.0247(10) 0.0371(11) 0.0302(10) 0.0002(8) -0.0008(8) 0.0013(8)
C46 0.0310(11) 0.0351(11) 0.0333(10) 0.0011(8) 0.0007(8) 0.0003(8)
C47 0.0362(12) 0.0406(12) 0.0432(12) 0.0067(10) -0.0013(9) -0.0064(9)
C48 0.0381(13) 0.0601(15) 0.0398(12) 0.0107(11) 0.0069(9) -0.0098(11)
C49 0.0421(13) 0.0637(15) 0.0311(11) -0.0020(10) 0.0074(9) -0.0039(11)
C50 0.0348(12) 0.0465(13) 0.0337(11) -0.0050(9) 0.0042(9) -0.0064(9)
Ti1 0.0299(2) 0.0377(2) 0.0307(2) 0.00503(15) 0.00045(15) -0.00782(15)
O1 0.0299(8) 0.0809(12) 0.0479(9) 0.0306(9) -0.0073(7) -0.0158(8)
B1 0.0271(12) 0.0342(12) 0.0289(11) -0.0033(9) 0.0020(9) 0.0000(9)
C6A 0.051(3) 0.046(2) 0.030(2) -0.0012(15) 0.0007(19) -0.0105(17)
C7A 0.064(4) 0.054(3) 0.034(3) -0.004(2) 0.003(3) 0.001(3)
C8A 0.065(4) 0.049(3) 0.057(4) -0.004(3) 0.004(3) -0.025(3)
C6B 0.032(5) 0.058(5) 0.034(5) 0.002(4) 0.004(4) -0.003(3)
C8B 0.042(6) 0.038(5) 0.043(7) -0.004(6) 0.004(5) -0.001(4)
C7B 0.043(7) 0.060(7) 0.032(7) -0.002(5) 0.000(5) 0.002(5)
C9A 0.0380(18) 0.055(2) 0.0335(16) 0.0029(14) 0.0019(13) -0.0192(14)
C10A 0.0385(19) 0.073(3) 0.0427(19) 0.0078(17) 0.0028(14) -0.0213(16)
C10B 0.043(5) 0.085(7) 0.062(6) 0.041(5) 0.006(4) -0.018(4)
C9B 0.030(4) 0.055(5) 0.079(6) 0.032(5) 0.004(4) -0.011(4)
C4A 0.0246(16) 0.054(3) 0.0228(15) -0.0001(14) 0.0026(11) -0.0035(15)
C4B 0.0450(9) 0.0539(10) 0.0338(8) -0.0002(7) 0.0122(7) -0.0162(7)
C4C 0.0450(9) 0.0539(10) 0.0338(8) -0.0002(7) 0.0122(7) -0.0162(7)
C1B 0.047(2) 0.049(3) 0.0170(14) 0.0040(13) -0.0026(13) -0.0132(17)
C1C 0.046(2) 0.048(3) 0.0298(17) 0.0079(15) 0.0073(13) -0.0167(17)
C1A 0.0450(9) 0.0539(10) 0.0338(8) -0.0002(7) 0.0122(7) -0.0162(7)

loop_
_atom_type_symbol
_atom_type_description
_atom_type_scat_dispersion_real
_atom_type_scat_dispersion_imag
_atom_type_scat_source
H H 0.0000 0.0000 'International Tables Vol C Tables 4.2.6.8 and 6.1.1.4'
C C 0.0181 0.0091 'International Tables Vol C Tables 4.2.6.8 and 6.1.1.4'
Ti Ti 0.2191 1.8069 'International Tables Vol C Tables 4.2.6.8 and 6.1.1.4'
O O 0.0492 0.0322 'International Tables Vol C Tables 4.2.6.8 and 6.1.1.4'
B B 0.0090 0.0039 'International Tables Vol C Tables 4.2.6.8 and 6.1.1.4'

loop_
_geom_angle_atom_site_label_1
_geom_angle_atom_site_label_2
_geom_angle_atom_site_label_3
_geom_angle
C4B C3 C1C 141.7(6)
C1C C3 C4A 107.5(3)
C4B C3 C9A 83.4(5)
C1C C3 C9A 134.4(3)
C4A C3 C9A 117.8(2)
C4B C3 C1A 114.9(7)
C4A C3 C1A 79.2(5)
C9A C3 C1A 161.4(5)
C4B C3 C9B 140.7(6)
C1C C3 C9B 76.8(4)
C4A C3 C9B 170.0(4)
C9A C3 C9B 57.6(3)
C1A C3 C9B 104.3(6)
C4B C3 Ti1 77.6(4)
C1C C3 Ti1 75.06(17)
C4A C3 Ti1 71.36(15)
C9A C3 Ti1 123.69(17)
C1A C3 Ti1 66.8(3)
C9B C3 Ti1 118.6(3)
C4C C5 C1B 130.9(5)
C1B C5 C4A 108.3(3)
C4C C5 C6B 134.4(6)
C1B C5 C6B 93.8(5)
C4A C5 C6B 157.2(5)
C4C C5 C6A 98.8(5)
C1B C5 C6A 130.0(3)
C4A C5 C6A 121.3(3)
C4C C5 C1A 104.8(7)
C4A C5 C1A 81.1(5)
C6B C5 C1A 120.6(6)
C6A C5 C1A 156.2(5)
C4C C5 Ti1 72.5(4)
C1B C5 Ti1 74.98(18)
C4A C5 Ti1 72.25(16)
C6B C5 Ti1 120.3(3)
C6A C5 Ti1 124.23(17)
C1A C5 Ti1 66.9(4)
C9B C11 C9A 67.2(4)
C17B C12 C16 111.2(6)
C17B C12 C13 136.2(6)
C16 C12 C13 106.2(2)
C16 C12 C17A 131.0(3)
C13 C12 C17A 122.8(3)
C17B C12 Ti1 143.4(6)
C16 C12 Ti1 70.66(13)
C13 C12 Ti1 70.80(13)
C17A C12 Ti1 125.5(2)
C14 C13 C12 110.0(2)
C14 C13 Ti1 72.14(14)
C12 C13 Ti1 74.20(13)
C15 C14 C13 106.0(2)
C15 C14 C20 127.4(2)
C13 C14 C20 126.4(2)
C15 C14 Ti1 70.97(13)
C13 C14 Ti1 72.68(14)
C20 C14 Ti1 125.3(2)
C16 C15 C14 109.3(2)
C16 C15 Ti1 73.68(13)
C14 C15 Ti1 73.58(14)
C15 C16 C12 108.5(2)
C15 C16 Ti1 70.97(13)
C12 C16 Ti1 74.55(13)
C19A C17A C18A 111.1(3)
C19A C17A C12 111.0(3)
C18A C17A C12 109.3(4)
C12 C17B C18B 106.5(11)
C12 C17B C19B 123.7(11)
C18B C17B C19B 109.3(9)
C22A C20 C21 121.4(4)
C22A C20 C14 120.3(4)
C21 C20 C14 113.7(2)
C22A C20 C22B 45.6(5)
C21 C20 C22B 103.4(3)
C14 C20 C22B 102.4(3)
O1 C23 C24 105.7(2)
C23 C24 C25 106.1(2)
C26 C25 C24 102.8(2)
O1 C26 C25 104.28(17)
C28 C27 C32 114.81(17)
C28 C27 B1 123.87(17)
C32 C27 B1 121.21(17)
C29 C28 C27 122.82(18)
C30 C29 C28 120.42(18)
C29 C30 C31 118.72(18)
C32 C31 C30 120.09(18)
C31 C32 C27 123.13(19)
C38 C33 C34 114.55(19)
C38 C33 B1 124.95(18)
C34 C33 B1 120.50(18)
C35 C34 C33 123.3(2)
C36 C35 C34 120.3(2)
C37 C36 C35 118.3(2)
C36 C37 C38 120.8(2)
C37 C38 C33 122.8(2)
C40 C39 C44 114.86(18)
C40 C39 B1 124.66(18)
C44 C39 B1 120.47(18)
C41 C40 C39 122.7(2)
C42 C41 C40 120.6(2)
C41 C42 C43 118.61(19)
C42 C43 C44 120.1(2)
C43 C44 C39 123.16(19)
C46 C45 C50 114.92(19)
C46 C45 B1 124.45(18)
C50 C45 B1 120.62(18)
C47 C46 C45 122.9(2)
C48 C47 C46 120.3(2)
C47 C48 C49 118.8(2)
C48 C49 C50 120.2(2)
C49 C50 C45 122.8(2)
O1 Ti1 C1A 130.6(3)
O1 Ti1 C15 82.52(8)
C1A Ti1 C15 146.0(3)
O1 Ti1 C4C 70.8(3)
C1A Ti1 C4C 60.0(4)
C15 Ti1 C4C 153.2(3)
O1 Ti1 C14 104.30(9)
C1A Ti1 C14 122.1(3)
C15 Ti1 C14 35.46(8)
C4C Ti1 C14 155.4(2)
O1 Ti1 C16 98.18(8)
C1A Ti1 C16 118.8(3)
C15 Ti1 C16 35.35(8)
C4C Ti1 C16 144.5(2)
C14 Ti1 C16 59.01(8)
O1 Ti1 C13 138.45(9)
C1A Ti1 C13 90.6(3)
C15 Ti1 C13 58.13(9)
C4C Ti1 C13 148.3(3)
C14 Ti1 C13 35.18(9)
C16 Ti1 C13 57.96(8)
O1 Ti1 C5 94.22(8)
C1A Ti1 C5 39.7(3)
C15 Ti1 C5 153.69(8)
C4C Ti1 C5 32.7(2)
C14 Ti1 C5 161.38(9)
C16 Ti1 C5 120.80(8)
C13 Ti1 C5 126.83(9)
O1 Ti1 C3 110.96(8)
C1A Ti1 C3 39.8(3)
C15 Ti1 C3 145.89(9)
C4C Ti1 C3 53.1(3)
C14 Ti1 C3 110.81(9)
C16 Ti1 C3 150.86(9)
C13 Ti1 C3 97.29(9)
C5 Ti1 C3 59.32(8)
O1 Ti1 C4A 82.48(10)
C1A Ti1 C4A 50.4(3)
C15 Ti1 C4A 163.12(10)
C4C Ti1 C4A 15.7(2)
C14 Ti1 C4A 144.10(12)
C16 Ti1 C4A 156.18(11)
C13 Ti1 C4A 133.65(12)
C5 Ti1 C4A 35.90(10)
C3 Ti1 C4A 37.41(12)
O1 Ti1 C1C 139.35(11)
C1A Ti1 C1C 18.4(3)
C15 Ti1 C1C 136.37(12)
C4C Ti1 C1C 70.3(3)
C14 Ti1 C1C 106.00(13)
C16 Ti1 C1C 120.53(10)
C13 Ti1 C1C 78.24(12)
C5 Ti1 C1C 56.83(13)
C3 Ti1 C1C 31.74(10)
C4A Ti1 C1C 57.19(13)
O1 Ti1 C4B 84.1(2)
C1A Ti1 C4B 58.5(4)
C15 Ti1 C4B 147.0(2)
C4C Ti1 C4B 35.1(3)
C14 Ti1 C4B 121.9(2)
C16 Ti1 C4B 177.3(2)
C13 Ti1 C4B 121.0(2)
C5 Ti1 C4B 57.4(2)
C3 Ti1 C4B 26.9(2)
C4A Ti1 C4B 22.5(2)
C1C Ti1 C4B 56.9(2)
C26 O1 C23 108.29(16)
C26 O1 Ti1 122.71(13)
C23 O1 Ti1 128.22(13)
C45 B1 C33 111.80(16)
C45 B1 C39 107.29(16)
C33 B1 C39 111.01(16)
C45 B1 C27 108.89(16)
C33 B1 C27 108.09(16)
C39 B1 C27 109.73(16)
C8A C6A C7A 111.2(4)
C8A C6A C5 110.8(5)
C7A C6A C5 109.3(4)
C8B C6B C7B 112.9(9)
C8B C6B C5 112.0(8)
C7B C6B C5 105.1(7)
C11 C9A C10A 109.7(3)
C11 C9A C3 111.7(3)
C10A C9A C3 110.4(3)
C11 C9B C10B 108.4(6)
C11 C9B C3 115.1(6)
C10B C9B C3 112.4(7)
C5 C4A C3 103.7(2)
C5 C4A Ti1 71.85(16)
C3 C4A Ti1 71.23(15)
C3 C4B C4C 111.7(9)
C3 C4B Ti1 75.5(5)
C4C C4B Ti1 70.5(5)
C5 C4C C4B 112.2(9)
C5 C4C Ti1 74.8(5)
C4B C4C Ti1 74.5(6)
C5 C1B C1C 109.6(3)
C5 C1B Ti1 72.35(16)
C1C C1B Ti1 72.40(19)
C3 C1C C1B 110.9(4)
C3 C1C Ti1 73.20(16)
C1B C1C Ti1 72.89(18)
C5 C1A C3 95.7(6)
C5 C1A Ti1 73.3(4)
C3 C1A Ti1 73.4(4)

loop_
_geom_bond_atom_site_label_1
_geom_bond_atom_site_label_2
_geom_bond_distance
C3 C4B 1.099(9)
C3 C1C 1.292(4)
C3 C4A 1.509(5)
C3 C9A 1.545(4)
C3 C1A 1.569(12)
C3 C9B 1.614(7)
C3 Ti1 2.352(2)
C5 C4C 1.314(10)
C5 C1B 1.330(4)
C5 C4A 1.449(4)
C5 C6B 1.513(8)
C5 C6A 1.547(4)
C5 C1A 1.567(13)
C5 Ti1 2.348(2)
C11 C9B 1.307(10)
C11 C9A 1.439(5)
C12 C17B 1.397(14)
C12 C16 1.414(3)
C12 C13 1.424(3)
C12 C17A 1.555(5)
C12 Ti1 2.389(2)
C13 C14 1.415(4)
C13 Ti1 2.344(2)
C14 C15 1.414(3)
C14 C20 1.523(4)
C14 Ti1 2.338(2)
C15 C16 1.410(3)
C15 Ti1 2.304(2)
C16 Ti1 2.339(2)
C18A C17A 1.515(7)
C17A C19A 1.498(6)
C19B C17B 1.560(18)
C17B C18B 1.537(17)
C20 C22A 1.338(7)
C20 C21 1.495(4)
C20 C22B 1.694(7)
C23 O1 1.466(3)
C23 C24 1.512(4)
C24 C25 1.522(3)
C25 C26 1.503(3)
C26 O1 1.461(3)
C27 C28 1.400(3)
C27 C32 1.406(3)
C27 B1 1.652(3)
C28 C29 1.391(3)
C29 C30 1.382(3)
C30 C31 1.388(3)
C31 C32 1.385(3)
C33 C38 1.398(3)
C33 C34 1.405(3)
C33 B1 1.649(3)
C34 C35 1.388(3)
C35 C36 1.386(3)
C36 C37 1.379(3)
C37 C38 1.394(3)
C39 C40 1.399(3)
C39 C44 1.406(3)
C39 B1 1.651(3)
C40 C41 1.394(3)
C41 C42 1.381(3)
C42 C43 1.388(3)
C43 C44 1.388(3)
C45 C46 1.401(3)
C45 C50 1.407(3)
C45 B1 1.645(3)
C46 C47 1.389(3)
C47 C48 1.381(3)
C48 C49 1.387(3)
C49 C50 1.386(3)
Ti1 O1 2.0917(16)
Ti1 C1A 2.255(9)
Ti1 C4C 2.320(10)
Ti1 C4A 2.353(3)
Ti1 C1C 2.373(3)
Ti1 C4B 2.372(8)
C6A C8A 1.533(9)
C6A C7A 1.535(8)
C6B C8B 1.486(18)
C6B C7B 1.508(16)
C9A C10A 1.527(5)
C10B C9B 1.540(13)
C4B C4C 1.414(12)
C1B C1C 1.418(6)

loop_
_geom_torsion_atom_site_label_1
_geom_torsion_atom_site_label_2
_geom_torsion_atom_site_label_3
_geom_torsion_atom_site_label_4
_geom_torsion
C17B C12 C13 C14 146.3(9)
C16 C12 C13 C14 -1.5(3)
C17A C12 C13 C14 175.8(3)
Ti1 C12 C13 C14 -63.74(18)
C17B C12 C13 Ti1 -150.0(10)
C16 C12 C13 Ti1 62.23(16)
C17A C12 C13 Ti1 -120.5(3)
C12 C13 C14 C15 1.4(3)
Ti1 C13 C14 C15 -63.61(17)
C12 C13 C14 C20 -173.4(3)
Ti1 C13 C14 C20 121.5(3)
C12 C13 C14 Ti1 65.04(18)
C13 C14 C15 C16 -0.8(3)
C20 C14 C15 C16 174.0(3)
Ti1 C14 C15 C16 -65.57(17)
C13 C14 C15 Ti1 64.77(17)
C20 C14 C15 Ti1 -120.4(3)
C14 C15 C16 C12 -0.1(3)
Ti1 C15 C16 C12 -65.63(16)
C14 C15 C16 Ti1 65.50(17)
C17B C12 C16 C15 -155.7(6)
C13 C12 C16 C15 1.0(3)
C17A C12 C16 C15 -176.0(3)
Ti1 C12 C16 C15 63.31(16)
C17B C12 C16 Ti1 141.0(6)
C13 C12 C16 Ti1 -62.31(16)
C17A C12 C16 Ti1 120.7(3)
C17B C12 C17A C19A -51.5(13)
C16 C12 C17A C19A -4.5(5)
C13 C12 C17A C19A 178.9(3)
Ti1 C12 C17A C19A 90.2(4)
C17B C12 C17A C18A 71.3(13)
C16 C12 C17A C18A 118.4(4)
C13 C12 C17A C18A -58.2(5)
Ti1 C12 C17A C18A -147.0(3)
C16 C12 C17B C18B 178.0(7)
C13 C12 C17B C18B 31.3(15)
C17A C12 C17B C18B -38.3(11)
Ti1 C12 C17B C18B -96.2(10)
C16 C12 C17B C19B 50.3(11)
C13 C12 C17B C19B -96.5(13)
C17A C12 C17B C19B -166(2)
Ti1 C12 C17B C19B 136.0(9)
C15 C14 C20 C22A -149.6(6)
C13 C14 C20 C22A 24.2(7)
Ti1 C14 C20 C22A 118.2(6)
C15 C14 C20 C21 6.7(5)
C13 C14 C20 C21 -179.5(3)
Ti1 C14 C20 C21 -85.5(3)
C15 C14 C20 C22B -104.1(3)
C13 C14 C20 C22B 69.7(4)
Ti1 C14 C20 C22B 163.7(2)
O1 C23 C24 C25 8.0(3)
C23 C24 C25 C26 -26.8(3)
C24 C25 C26 O1 35.8(2)
C32 C27 C28 C29 0.0(3)
B1 C27 C28 C29 176.26(18)
C27 C28 C29 C30 -0.2(3)
C28 C29 C30 C31 0.1(3)
C29 C30 C31 C32 0.2(3)
C30 C31 C32 C27 -0.4(3)
C28 C27 C32 C31 0.3(3)
B1 C27 C32 C31 -176.09(19)
C38 C33 C34 C35 0.8(3)
B1 C33 C34 C35 -179.63(19)
C33 C34 C35 C36 -1.1(3)
C34 C35 C36 C37 0.4(3)
C35 C36 C37 C38 0.7(3)
C36 C37 C38 C33 -1.1(3)
C34 C33 C38 C37 0.3(3)
B1 C33 C38 C37 -179.25(19)
C44 C39 C40 C41 1.4(3)
B1 C39 C40 C41 -177.34(18)
C39 C40 C41 C42 0.2(3)
C40 C41 C42 C43 -1.1(3)
C41 C42 C43 C44 0.5(3)
C42 C43 C44 C39 1.2(3)
C40 C39 C44 C43 -2.0(3)
B1 C39 C44 C43 176.74(18)
C50 C45 C46 C47 0.9(3)
B1 C45 C46 C47 179.94(19)
C45 C46 C47 C48 0.6(3)
C46 C47 C48 C49 -1.6(3)
C47 C48 C49 C50 1.1(4)
C48 C49 C50 C45 0.5(4)
C46 C45 C50 C49 -1.4(3)
B1 C45 C50 C49 179.5(2)
C16 C15 Ti1 O1 -115.67(14)
C14 C15 Ti1 O1 127.88(15)
C16 C15 Ti1 C1A 52.8(6)
C14 C15 Ti1 C1A -63.7(6)
C16 C15 Ti1 C4C -109.3(5)
C14 C15 Ti1 C4C 134.2(5)
C16 C15 Ti1 C14 116.4(2)
C14 C15 Ti1 C16 -116.4(2)
C16 C15 Ti1 C13 78.28(15)
C14 C15 Ti1 C13 -38.17(15)
C16 C15 Ti1 C5 -31.3(3)
C14 C15 Ti1 C5 -147.76(19)
C16 C15 Ti1 C3 127.62(16)
C14 C15 Ti1 C3 11.2(2)
C16 C15 Ti1 C4A -143.1(4)
C14 C15 Ti1 C4A 100.5(4)
C16 C15 Ti1 C1C 78.1(2)
C14 C15 Ti1 C1C -38.4(2)
C16 C15 Ti1 C4B 177.3(4)
C14 C15 Ti1 C4B 60.9(4)
C15 C14 Ti1 O1 -53.86(16)
C13 C14 Ti1 O1 -168.22(14)
C20 C14 Ti1 O1 69.0(2)
C15 C14 Ti1 C1A 143.8(4)
C13 C14 Ti1 C1A 29.4(4)
C20 C14 Ti1 C1A -93.4(4)
C13 C14 Ti1 C15 -114.4(2)
C20 C14 Ti1 C15 122.8(3)
C15 C14 Ti1 C4C -128.9(6)
C13 C14 Ti1 C4C 116.7(6)
C20 C14 Ti1 C4C -6.1(7)
C15 C14 Ti1 C16 37.18(15)
C13 C14 Ti1 C16 -77.18(16)
C20 C14 Ti1 C16 160.0(2)
C15 C14 Ti1 C13 114.4(2)
C20 C14 Ti1 C13 -122.8(3)
C15 C14 Ti1 C5 132.2(2)
C13 C14 Ti1 C5 17.9(3)
C20 C14 Ti1 C5 -104.9(3)
C15 C14 Ti1 C3 -173.32(14)
C13 C14 Ti1 C3 72.32(16)
C20 C14 Ti1 C3 -50.5(2)
C15 C14 Ti1 C4A -150.86(18)
C13 C14 Ti1 C4A 94.8(2)
C20 C14 Ti1 C4A -28.0(3)
C15 C14 Ti1 C1C 153.55(16)
C13 C14 Ti1 C1C 39.19(17)
C20 C14 Ti1 C1C -83.6(2)
C15 C14 Ti1 C4B -145.8(3)
C13 C14 Ti1 C4B 99.8(3)
C20 C14 Ti1 C4B -23.0(3)
C15 C16 Ti1 O1 64.53(14)
C12 C16 Ti1 O1 -179.13(14)
C15 C16 Ti1 C1A -149.5(4)
C12 C16 Ti1 C1A -33.2(4)
C12 C16 Ti1 C15 116.34(19)
C15 C16 Ti1 C4C 132.8(4)
C12 C16 Ti1 C4C -110.8(4)
C15 C16 Ti1 C14 -37.29(14)
C12 C16 Ti1 C14 79.05(15)
C15 C16 Ti1 C13 -78.80(15)
C12 C16 Ti1 C13 37.55(14)
C15 C16 Ti1 C5 164.44(13)
C12 C16 Ti1 C5 -79.21(15)
C15 C16 Ti1 C3 -114.2(2)
C12 C16 Ti1 C3 2.1(2)
C15 C16 Ti1 C4A 154.4(3)
C12 C16 Ti1 C4A -89.2(3)
C15 C16 Ti1 C1C -128.39(18)
C12 C16 Ti1 C1C -12.0(2)
C14 C13 Ti1 O1 17.4(2)
C12 C13 Ti1 O1 -100.37(16)
C14 C13 Ti1 C1A -155.4(3)
C12 C13 Ti1 C1A 86.8(3)
C14 C13 Ti1 C15 38.48(14)
C12 C13 Ti1 C15 -79.24(16)
C14 C13 Ti1 C4C -135.0(4)
C12 C13 Ti1 C4C 107.3(5)
C12 C13 Ti1 C14 -117.7(2)
C14 C13 Ti1 C16 80.41(16)
C12 C13 Ti1 C16 -37.31(14)
C14 C13 Ti1 C5 -172.97(13)
C12 C13 Ti1 C5 69.30(17)
C14 C13 Ti1 C3 -116.12(15)
C12 C13 Ti1 C3 126.15(15)
C14 C13 Ti1 C4A -126.14(17)
C12 C13 Ti1 C4A 116.14(18)
C14 C13 Ti1 C1C -141.65(18)
C12 C13 Ti1 C1C 100.62(18)
C14 C13 Ti1 C4B -102.6(3)
C12 C13 Ti1 C4B 139.7(3)
C4C C5 Ti1 O1 -43.6(5)
C1B C5 Ti1 O1 173.7(2)
C4A C5 Ti1 O1 -70.99(18)
C6B C5 Ti1 O1 88.2(5)
C6A C5 Ti1 O1 45.3(3)
C1A C5 Ti1 O1 -158.7(5)
C4C C5 Ti1 C1A 115.2(7)
C1B C5 Ti1 C1A -27.5(4)
C4A C5 Ti1 C1A 87.7(5)
C6B C5 Ti1 C1A -113.1(7)
C6A C5 Ti1 C1A -156.0(6)
C4C C5 Ti1 C15 -125.2(5)
C1B C5 Ti1 C15 92.1(3)
C4A C5 Ti1 C15 -152.6(2)
C6B C5 Ti1 C15 6.5(5)
C6A C5 Ti1 C15 -36.4(4)
C1A C5 Ti1 C15 119.6(5)
C1B C5 Ti1 C4C -142.7(5)
C4A C5 Ti1 C4C -27.4(4)
C6B C5 Ti1 C4C 131.7(7)
C6A C5 Ti1 C4C 88.9(5)
C1A C5 Ti1 C4C -115.2(7)
C4C C5 Ti1 C14 130.5(5)
C1B C5 Ti1 C14 -12.2(4)
C4A C5 Ti1 C14 103.1(3)
C6B C5 Ti1 C14 -97.8(5)
C6A C5 Ti1 C14 -140.6(3)
C1A C5 Ti1 C14 15.4(6)
C4C C5 Ti1 C16 -145.7(5)
C1B C5 Ti1 C16 71.6(2)
C4A C5 Ti1 C16 -173.12(18)
C6B C5 Ti1 C16 -14.0(5)
C6A C5 Ti1 C16 -56.8(3)
C1A C5 Ti1 C16 99.1(5)
C4C C5 Ti1 C13 143.3(5)
C1B C5 Ti1 C13 0.6(2)
C4A C5 Ti1 C13 115.86(19)
C6B C5 Ti1 C13 -85.0(5)
C6A C5 Ti1 C13 -127.9(3)
C1A C5 Ti1 C13 28.1(5)
C4C C5 Ti1 C3 68.3(5)
C1B C5 Ti1 C3 -74.4(2)
C4A C5 Ti1 C3 40.93(18)
C6B C5 Ti1 C3 -159.9(5)
C6A C5 Ti1 C3 157.2(3)
C1A C5 Ti1 C3 -46.8(5)
C4C C5 Ti1 C4A 27.4(4)
C1B C5 Ti1 C4A -115.3(3)
C6B C5 Ti1 C4A 159.1(5)
C6A C5 Ti1 C4A 116.3(3)
C1A C5 Ti1 C4A -87.7(5)
C4C C5 Ti1 C1C 105.8(5)
C1B C5 Ti1 C1C -36.9(2)
C4A C5 Ti1 C1C 78.4(2)
C6B C5 Ti1 C1C -122.4(5)
C6A C5 Ti1 C1C -165.3(3)
C1A C5 Ti1 C1C -9.3(5)
C4C C5 Ti1 C4B 36.7(5)
C1B C5 Ti1 C4B -106.0(3)
C4A C5 Ti1 C4B 9.3(3)
C6B C5 Ti1 C4B 168.4(5)
C6A C5 Ti1 C4B 125.6(4)
C1A C5 Ti1 C4B -78.5(5)
C4B C3 Ti1 O1 4.7(6)
C1C C3 Ti1 O1 157.7(2)
C4A C3 Ti1 O1 42.98(17)
C9A C3 Ti1 O1 -68.5(2)
C1A C3 Ti1 O1 129.0(5)
C9B C3 Ti1 O1 -136.8(4)
C4B C3 Ti1 C1A -124.3(7)
C1C C3 Ti1 C1A 28.7(4)
C4A C3 Ti1 C1A -86.0(5)
C9A C3 Ti1 C1A 162.5(6)
C9B C3 Ti1 C1A 94.2(7)
C4B C3 Ti1 C15 113.2(6)
C1C C3 Ti1 C15 -93.8(3)
C4A C3 Ti1 C15 151.45(18)
C9A C3 Ti1 C15 39.9(3)
C1A C3 Ti1 C15 -122.5(5)
C9B C3 Ti1 C15 -28.4(5)
C4B C3 Ti1 C4C -38.6(6)
C1C C3 Ti1 C4C 114.4(4)
C4A C3 Ti1 C4C -0.3(3)
C9A C3 Ti1 C4C -111.8(4)
C1A C3 Ti1 C4C 85.7(6)
C9B C3 Ti1 C4C 179.9(5)
C4B C3 Ti1 C14 120.1(6)
C1C C3 Ti1 C14 -86.9(2)
C4A C3 Ti1 C14 158.36(16)
C9A C3 Ti1 C14 46.9(2)
C1A C3 Ti1 C14 -115.6(5)
C9B C3 Ti1 C14 -21.4(4)
C4B C3 Ti1 C16 -176.6(5)
C1C C3 Ti1 C16 -23.6(3)
C4A C3 Ti1 C16 -138.35(19)
C9A C3 Ti1 C16 110.1(2)
C1A C3 Ti1 C16 -52.3(5)
C9B C3 Ti1 C16 41.8(5)
C4B C3 Ti1 C13 153.7(5)
C1C C3 Ti1 C13 -53.3(2)
C4A C3 Ti1 C13 -168.04(16)
C9A C3 Ti1 C13 80.5(2)
C1A C3 Ti1 C13 -82.0(5)
C9B C3 Ti1 C13 12.2(4)
C4B C3 Ti1 C5 -77.5(6)
C1C C3 Ti1 C5 75.5(2)
C4A C3 Ti1 C5 -39.23(15)
C9A C3 Ti1 C5 -150.7(3)
C1A C3 Ti1 C5 46.8(5)
C9B C3 Ti1 C5 141.0(4)
C4B C3 Ti1 C4A -38.3(5)
C1C C3 Ti1 C4A 114.7(3)
C9A C3 Ti1 C4A -111.5(3)
C1A C3 Ti1 C4A 86.0(5)
C9B C3 Ti1 C4A -179.8(5)
C4B C3 Ti1 C1C -153.0(6)
C4A C3 Ti1 C1C -114.7(3)
C9A C3 Ti1 C1C 133.8(4)
C1A C3 Ti1 C1C -28.7(4)
C9B C3 Ti1 C1C 65.5(5)
C1C C3 Ti1 C4B 153.0(6)
C4A C3 Ti1 C4B 38.3(5)
C9A C3 Ti1 C4B -73.2(6)
C1A C3 Ti1 C4B 124.3(7)
C9B C3 Ti1 C4B -141.5(7)
C25 C26 O1 C23 -32.2(3)
C25 C26 O1 Ti1 138.43(16)
C24 C23 O1 C26 14.9(3)
C24 C23 O1 Ti1 -155.05(18)
C1A Ti1 O1 C26 83.2(5)
C15 Ti1 O1 C26 -105.24(19)
C4C Ti1 O1 C26 77.8(3)
C14 Ti1 O1 C26 -77.04(19)
C16 Ti1 O1 C26 -137.03(18)
C13 Ti1 O1 C26 -87.3(2)
C5 Ti1 O1 C26 101.01(18)
C3 Ti1 O1 C26 42.3(2)
C4A Ti1 O1 C26 67.0(2)
C1C Ti1 O1 C26 60.2(3)
C4B Ti1 O1 C26 44.5(3)
C1A Ti1 O1 C23 -108.1(5)
C15 Ti1 O1 C23 63.4(2)
C4C Ti1 O1 C23 -113.6(3)
C14 Ti1 O1 C23 91.6(2)
C16 Ti1 O1 C23 31.6(2)
C13 Ti1 O1 C23 81.4(3)
C5 Ti1 O1 C23 -90.3(2)
C3 Ti1 O1 C23 -149.0(2)
C4A Ti1 O1 C23 -124.3(2)
C1C Ti1 O1 C23 -131.2(3)
C4B Ti1 O1 C23 -146.9(3)
C46 C45 B1 C33 114.0(2)
C50 C45 B1 C33 -67.0(2)
C46 C45 B1 C39 -124.1(2)
C50 C45 B1 C39 54.9(2)
C46 C45 B1 C27 -5.4(3)
C50 C45 B1 C27 173.59(18)
C38 C33 B1 C45 11.9(3)
C34 C33 B1 C45 -167.69(17)
C38 C33 B1 C39 -107.9(2)
C34 C33 B1 C39 72.5(2)
C38 C33 B1 C27 131.71(19)
C34 C33 B1 C27 -47.9(2)
C40 C39 B1 C45 -140.77(19)
C44 C39 B1 C45 40.6(2)
C40 C39 B1 C33 -18.3(3)
C44 C39 B1 C33 163.02(17)
C40 C39 B1 C27 101.1(2)
C44 C39 B1 C27 -77.6(2)
C28 C27 B1 C45 -91.0(2)
C32 C27 B1 C45 85.0(2)
C28 C27 B1 C33 147.37(18)
C32 C27 B1 C33 -36.6(2)
C28 C27 B1 C39 26.2(3)
C32 C27 B1 C39 -157.80(18)
C4C C5 C6A C8A 132.2(6)
C1B C5 C6A C8A -41.9(5)
C4A C5 C6A C8A 146.4(4)
C6B C5 C6A C8A -38.6(6)
C1A C5 C6A C8A -54.3(11)
Ti1 C5 C6A C8A 57.4(5)
C4C C5 C6A C7A -104.9(5)
C1B C5 C6A C7A 81.0(4)
C4A C5 C6A C7A -90.7(4)
C6B C5 C6A C7A 84.3(6)
C1A C5 C6A C7A 68.6(11)
Ti1 C5 C6A C7A -179.7(3)
C4C C5 C6B C8B 42.2(11)
C1B C5 C6B C8B -127.5(8)
C4A C5 C6B C8B 66.2(12)
C6A C5 C6B C8B 55.1(8)
C1A C5 C6B C8B -132.2(8)
Ti1 C5 C6B C8B -52.6(10)
C4C C5 C6B C7B -80.8(9)
C1B C5 C6B C7B 109.5(6)
C4A C5 C6B C7B -56.8(12)
C6A C5 C6B C7B -67.9(7)
C1A C5 C6B C7B 104.8(8)
Ti1 C5 C6B C7B -175.6(5)
C9B C11 C9A C10A 99.1(5)
C9B C11 C9A C3 -23.6(5)
C4B C3 C9A C11 -154.5(5)
C1C C3 C9A C11 18.3(5)
C4A C3 C9A C11 -169.5(3)
C1A C3 C9A C11 35.5(14)
C9B C3 C9A C11 20.7(5)
Ti1 C3 C9A C11 -84.3(3)
C4B C3 C9A C10A 83.1(5)
C1C C3 C9A C10A -104.0(4)
C4A C3 C9A C10A 68.1(3)
C1A C3 C9A C10A -86.8(14)
C9B C3 C9A C10A -101.6(5)
Ti1 C3 C9A C10A 153.4(2)
C9A C11 C9B C10B -103.7(6)
C9A C11 C9B C3 23.2(4)
C4B C3 C9B C11 -16.2(12)
C1C C3 C9B C11 154.6(7)
C4A C3 C9B C11 -89(3)
C9A C3 C9B C11 -23.6(5)
C1A C3 C9B C11 161.2(6)
Ti1 C3 C9B C11 90.1(6)
C4B C3 C9B C10B 108.6(10)
C1C C3 C9B C10B -80.5(6)
C4A C3 C9B C10B 36(3)
C9A C3 C9B C10B 101.2(6)
C1A C3 C9B C10B -73.9(7)
Ti1 C3 C9B C10B -145.1(5)
C4C C5 C4A C3 -150.9(12)
C1B C5 C4A C3 2.2(3)
C6B C5 C4A C3 167.9(8)
C6A C5 C4A C3 175.6(2)
C1A C5 C4A C3 3.8(4)
Ti1 C5 C4A C3 -64.65(17)
C4C C5 C4A Ti1 -86.3(11)
C1B C5 C4A Ti1 66.9(2)
C6B C5 C4A Ti1 -127.4(9)
C6A C5 C4A Ti1 -119.8(2)
C1A C5 C4A Ti1 68.5(3)
C4B C3 C4A C5 159.0(7)
C1C C3 C4A C5 -1.9(3)
C9A C3 C4A C5 -176.0(2)
C1A C3 C4A C5 -3.9(4)
C9B C3 C4A C5 -116(2)
Ti1 C3 C4A C5 65.09(18)
C4B C3 C4A Ti1 93.9(7)
C1C C3 C4A Ti1 -66.9(2)
C9A C3 C4A Ti1 118.9(2)
C1A C3 C4A Ti1 -69.0(3)
O1 Ti1 C4A C5 108.00(18)
C1A Ti1 C4A C5 -56.0(4)
C15 Ti1 C4A C5 135.4(3)
C4C Ti1 C4A C5 67.1(10)
C14 Ti1 C4A C5 -147.97(16)
C16 Ti1 C4A C5 14.8(4)
C13 Ti1 C4A C5 -95.5(2)
C3 Ti1 C4A C5 -112.0(2)
C1C Ti1 C4A C5 -77.31(19)
C4B Ti1 C4A C5 -159.2(6)
O1 Ti1 C4A C3 -140.05(15)
C1A Ti1 C4A C3 55.9(4)
C15 Ti1 C4A C3 -112.6(4)
C4C Ti1 C4A C3 179.0(10)
C14 Ti1 C4A C3 -36.0(2)
C16 Ti1 C4A C3 126.7(3)
C13 Ti1 C4A C3 16.5(2)
C5 Ti1 C4A C3 112.0(2)
C1C Ti1 C4A C3 34.65(17)
C4B Ti1 C4A C3 -47.2(5)
C1C C3 C4B C4C 16.6(12)
C4A C3 C4B C4C -13.8(5)
C9A C3 C4B C4C -171.6(7)
C1A C3 C4B C4C 4.8(9)
C9B C3 C4B C4C -177.9(7)
Ti1 C3 C4B C4C 61.7(6)
C1C C3 C4B Ti1 -45.1(8)
C4A C3 C4B Ti1 -75.5(6)
C9A C3 C4B Ti1 126.7(2)
C1A C3 C4B Ti1 -56.8(5)
C9B C3 C4B Ti1 120.4(8)
O1 Ti1 C4B C3 -175.6(5)
C1A Ti1 C4B C3 38.3(5)
C15 Ti1 C4B C3 -109.0(5)
C4C Ti1 C4B C3 119.8(8)
C14 Ti1 C4B C3 -72.4(6)
C13 Ti1 C4B C3 -30.9(6)
C5 Ti1 C4B C3 85.6(5)
C4A Ti1 C4B C3 99.9(8)
C1C Ti1 C4B C3 16.6(4)
O1 Ti1 C4B C4C 64.6(5)
C1A Ti1 C4B C4C -81.5(6)
C15 Ti1 C4B C4C 131.2(5)
C14 Ti1 C4B C4C 167.9(5)
C13 Ti1 C4B C4C -150.6(5)
C5 Ti1 C4B C4C -34.2(5)
C3 Ti1 C4B C4C -119.8(8)
C4A Ti1 C4B C4C -19.8(5)
C1C Ti1 C4B C4C -103.2(6)
C1B C5 C4C C4B -15.0(10)
C4A C5 C4C C4B 19.5(7)
C6B C5 C4C C4B 178.6(6)
C6A C5 C4C C4B 171.0(6)
C1A C5 C4C C4B -6.3(9)
Ti1 C5 C4C C4B -65.8(6)
C1B C5 C4C Ti1 50.7(5)
C4A C5 C4C Ti1 85.3(10)
C6B C5 C4C Ti1 -115.6(6)
C6A C5 C4C Ti1 -123.2(2)
C1A C5 C4C Ti1 59.5(4)
C3 C4B C4C C5 1.2(10)
Ti1 C4B C4C C5 66.0(6)
C3 C4B C4C Ti1 -64.8(6)
O1 Ti1 C4C C5 133.3(5)
C1A Ti1 C4C C5 -41.9(5)
C15 Ti1 C4C C5 126.6(4)
C14 Ti1 C4C C5 -144.3(4)
C16 Ti1 C4C C5 56.5(7)
C13 Ti1 C4C C5 -65.7(6)
C3 Ti1 C4C C5 -89.4(5)
C4A Ti1 C4C C5 -90.1(11)
C1C Ti1 C4C C5 -58.8(4)
C4B Ti1 C4C C5 -118.8(7)
O1 Ti1 C4C C4B -107.9(5)
C1A Ti1 C4C C4B 76.9(6)
C15 Ti1 C4C C4B -114.6(6)
C14 Ti1 C4C C4B -25.4(10)
C16 Ti1 C4C C4B 175.3(4)
C13 Ti1 C4C C4B 53.1(7)
C5 Ti1 C4C C4B 118.8(7)
C3 Ti1 C4C C4B 29.4(4)
C4A Ti1 C4C C4B 28.7(8)
C1C Ti1 C4C C4B 60.0(5)
C4C C5 C1B C1C 13.4(7)
C4A C5 C1B C1C -1.9(3)
C6B C5 C1B C1C -176.4(3)
C6A C5 C1B C1C -174.4(3)
C1A C5 C1B C1C -5.3(8)
Ti1 C5 C1B C1C 63.2(2)
C4C C5 C1B Ti1 -49.9(6)
C4A C5 C1B Ti1 -65.1(2)
C6B C5 C1B Ti1 120.4(3)
C6A C5 C1B Ti1 122.3(3)
C1A C5 C1B Ti1 -68.6(8)
O1 Ti1 C1B C5 -7.8(3)
C1A Ti1 C1B C5 101.9(11)
C15 Ti1 C1B C5 -136.71(17)
C4C Ti1 C1B C5 21.9(3)
C14 Ti1 C1B C5 175.03(15)
C16 Ti1 C1B C5 -121.76(19)
C13 Ti1 C1B C5 -179.5(2)
C3 Ti1 C1B C5 84.5(2)
C4A Ti1 C1B C5 39.3(2)
C1C Ti1 C1B C5 118.1(3)
C4B Ti1 C1B C5 59.0(3)
O1 Ti1 C1B C1C -125.92(19)
C1A Ti1 C1B C1C -16.2(11)
C15 Ti1 C1B C1C 105.2(3)
C4C Ti1 C1B C1C -96.3(3)
C14 Ti1 C1B C1C 56.9(3)
C16 Ti1 C1B C1C 120.1(2)
C13 Ti1 C1B C1C 62.3(2)
C5 Ti1 C1B C1C -118.1(3)
C3 Ti1 C1B C1C -33.6(2)
C4A Ti1 C1B C1C -78.8(3)
C4B Ti1 C1B C1C -59.1(3)
C4B C3 C1C C1B -17.9(9)
C4A C3 C1C C1B 0.8(3)
C9A C3 C1C C1B 173.5(3)
C1A C3 C1C C1B 5.0(8)
C9B C3 C1C C1B 171.4(4)
Ti1 C3 C1C C1B -63.7(2)
C4B C3 C1C Ti1 45.7(8)
C4A C3 C1C Ti1 64.47(18)
C9A C3 C1C Ti1 -122.8(3)
C1A C3 C1C Ti1 68.6(8)
C9B C3 C1C Ti1 -124.9(4)
C5 C1B C1C C3 0.7(4)
Ti1 C1B C1C C3 63.8(2)
C5 C1B C1C Ti1 -63.2(2)
O1 Ti1 C1C C3 -32.9(3)
C1A Ti1 C1C C3 -103.3(11)
C15 Ti1 C1C C3 125.8(2)
C4C Ti1 C1C C3 -50.6(3)
C14 Ti1 C1C C3 103.8(2)
C16 Ti1 C1C C3 166.91(18)
C13 Ti1 C1C C3 125.7(2)
C5 Ti1 C1C C3 -84.1(2)
C4A Ti1 C1C C3 -41.0(2)
C4B Ti1 C1C C3 -14.2(3)
O1 Ti1 C1C C1B 85.9(2)
C1A Ti1 C1C C1B 15.5(10)
C15 Ti1 C1C C1B -115.4(2)
C4C Ti1 C1C C1B 68.2(3)
C14 Ti1 C1C C1B -137.4(2)
C16 Ti1 C1C C1B -74.3(2)
C13 Ti1 C1C C1B -115.5(2)
C5 Ti1 C1C C1B 34.7(2)
C3 Ti1 C1C C1B 118.8(3)
C4A Ti1 C1C C1B 77.8(2)
C4B Ti1 C1C C1B 104.6(4)
C4C C5 C1A C3 7.6(6)
C1B C5 C1A C3 173.1(11)
C4A C5 C1A C3 -3.6(4)
C6B C5 C1A C3 -176.5(4)
C6A C5 C1A C3 -165.9(7)
Ti1 C5 C1A C3 70.8(4)
C4C C5 C1A Ti1 -63.2(5)
C1B C5 C1A Ti1 102.3(8)
C4A C5 C1A Ti1 -74.4(2)
C6B C5 C1A Ti1 112.7(4)
C6A C5 C1A Ti1 123.4(9)
C4B C3 C1A C5 -7.9(7)
C1C C3 C1A C5 -172.5(11)
C4A C3 C1A C5 3.5(3)
C9A C3 C1A C5 161.1(10)
C9B C3 C1A C5 173.9(5)
Ti1 C3 C1A C5 -70.7(4)
C4B C3 C1A Ti1 62.8(6)
C1C C3 C1A Ti1 -101.8(8)
C4A C3 C1A Ti1 74.2(2)
C9A C3 C1A Ti1 -128.2(12)
C9B C3 C1A Ti1 -115.4(4)
O1 Ti1 C1A C5 28.5(6)
C15 Ti1 C1A C5 -136.4(4)
C4C Ti1 C1A C5 34.4(4)
C14 Ti1 C1A C5 -174.3(2)
C16 Ti1 C1A C5 -104.7(4)
C13 Ti1 C1A C5 -157.8(4)
C3 Ti1 C1A C5 101.4(6)
C4A Ti1 C1A C5 49.5(3)
C1C Ti1 C1A C5 154.6(13)
C4B Ti1 C1A C5 75.4(5)
O1 Ti1 C1A C3 -72.9(6)
C15 Ti1 C1A C3 122.2(4)
C4C Ti1 C1A C3 -67.0(4)
C14 Ti1 C1A C3 84.3(5)
C16 Ti1 C1A C3 153.9(3)
C13 Ti1 C1A C3 100.8(4)
C5 Ti1 C1A C3 -101.4(6)
C4A Ti1 C1A C3 -51.9(3)
C1C Ti1 C1A C3 53.2(9)
C4B Ti1 C1A C3 -26.0(4)
